data_2223526
loop_
_publ_author_name
'Jiang, Bin'
'Liu, Zhilu'

_publ_section_title
;Poly[[aqua(\m-4,4'-bipyridyl-\k^2^<i>N</i>:<i>N</i>')bis(\m-formato-\k^2^<i>O</i>:<i>O</i>')iron(II)]
 tetrahydrate]
;
_journal_coeditor_code PV2199
_journal_issue 10
_journal_name_full 'Acta Crystallographica Section E'
_journal_page_first m1189
_journal_page_last m1190
_journal_paper_doi 10.1107/S1600536809034722
_journal_volume 65
_journal_year 2009
_chemical_formula_iupac '[Fe (C H O2)2 (C10 H8 N2) (H2 O)], 4H2 O'
_chemical_formula_moiety 'C12 H12 Fe N2 O5, 4(H2 O)'
_chemical_formula_sum 'C12 H20 Fe N2 O9'
_chemical_formula_weight 392.15
_chemical_name_systematic
;
Poly[[aqua(\m-4,4'-bipyridyl-\k^2^<i>N</i>:<i>N</i>')-\m-formato-
\k^2^<i>O</i>:<i>O</i>'-formato-\k<i>O</i>-iron(II)] tetrahydrate]
;
_space_group_IT_number 9
_symmetry_cell_setting monoclinic
_symmetry_space_group_name_Hall 'C -2yc'
_symmetry_space_group_name_H-M 'C 1 c 1'
_atom_sites_solution_hydrogens geom
_atom_sites_solution_primary direct
_atom_sites_solution_secondary difmap
_audit_creation_method SHELXL-97
_cell_angle_alpha 90.00
_cell_angle_beta 102.3670(10)
_cell_angle_gamma 90.00
_cell_formula_units_Z 4
_cell_length_a 10.5021(6)
_cell_length_b 20.1959(11)
_cell_length_c 8.1256(4)
_cell_measurement_reflns_used 4008
_cell_measurement_temperature 273(2)
_cell_measurement_theta_max 28.30
_cell_measurement_theta_min 2.23
_cell_volume 1683.44(16)
_computing_cell_refinement 'SAINT (Bruker, 2005)'
_computing_data_collection 'SMART (Bruker, 2005)'
_computing_data_reduction 'SAINT (Bruker, 2005)'
_computing_molecular_graphics 'SHELXTL (Sheldrick, 2008)'
_computing_publication_material 'SHELXL97 (Sheldrick, 2008)'
_computing_structure_refinement 'SHELXL97 (Sheldrick, 2008)'
_computing_structure_solution 'SHELXS97 (Sheldrick, 2008)'
_diffrn_ambient_temperature 273(2)
_diffrn_measured_fraction_theta_full 0.997
_diffrn_measured_fraction_theta_max 0.997
_diffrn_measurement_device_type 'Bruker SMART CCD area-detector'
_diffrn_measurement_method '\f and \w'
_diffrn_radiation_monochromator graphite
_diffrn_radiation_source 'fine-focus sealed tube'
_diffrn_radiation_type MoK\a
_diffrn_radiation_wavelength 0.71073
_diffrn_reflns_av_R_equivalents 0.0308
_diffrn_reflns_av_sigmaI/netI 0.0283
_diffrn_reflns_limit_h_max 11
_diffrn_reflns_limit_h_min -12
_diffrn_reflns_limit_k_max 24
_diffrn_reflns_limit_k_min -19
_diffrn_reflns_limit_l_max 9
_diffrn_reflns_limit_l_min -9
_diffrn_reflns_number 4376
_diffrn_reflns_theta_full 25.00
_diffrn_reflns_theta_max 25.00
_diffrn_reflns_theta_min 2.02
_diffrn_standards_decay_% 0
_diffrn_standards_interval_count 0
_diffrn_standards_interval_time 0
_diffrn_standards_number 0
_exptl_absorpt_coefficient_mu 0.944
_exptl_absorpt_correction_T_max 0.9283
_exptl_absorpt_correction_T_min 0.8952
_exptl_absorpt_correction_type multi-scan
_exptl_absorpt_process_details '(SADABS; Bruker, 2005)'
_exptl_crystal_colour green
_exptl_crystal_density_diffrn 1.547
_exptl_crystal_density_method 'not measured'
_exptl_crystal_description block
_exptl_crystal_F_000 816
_exptl_crystal_size_max 0.12
_exptl_crystal_size_mid 0.10
_exptl_crystal_size_min 0.08
_refine_diff_density_max 0.308
_refine_diff_density_min -0.418
_refine_ls_abs_structure_details 'Flack  (1983), 1036 Friedel pairs'
_refine_ls_abs_structure_Flack 0.158(18)
_refine_ls_extinction_method none
_refine_ls_goodness_of_fit_ref 1.004
_refine_ls_hydrogen_treatment mixed
_refine_ls_matrix_type full
_refine_ls_number_parameters 248
_refine_ls_number_reflns 2523
_refine_ls_number_restraints 19
_refine_ls_restrained_S_all 1.004
_refine_ls_R_factor_all 0.0341
_refine_ls_R_factor_gt 0.0336
_refine_ls_shift/su_max 0.001
_refine_ls_shift/su_mean 0.000
_refine_ls_structure_factor_coef Fsqd
_refine_ls_weighting_details 'calc w=1/[\s^2^(Fo^2^)+(0.071P)^2^] where P=(Fo^2^+2Fc^2^)/3'
_refine_ls_weighting_scheme calc
_refine_ls_wR_factor_gt 0.0835
_refine_ls_wR_factor_ref 0.0842
_reflns_number_gt 2468
_reflns_number_total 2523
_reflns_threshold_expression I>2\s(I)
_cod_data_source_file pv2199.cif
_cod_data_source_block I
_cod_depositor_comments
;
The following automatic conversions were performed:
'_symmetry_cell_setting' value 'Monoclinic' changed to 'monoclinic'
according to '/home/saulius/struct/CIF-dictionaries/cif_core.dic'
dictionary named 'cif_core.dic' version 2.4.1 from 2010-06-29.

Automatic conversion script
Id: cif_fix_enum 1527 2010-12-29 10:47:43Z saulius 

The following automatic conversions were performed:

'_symmetry_cell_setting' value 'Monoclinic' changed to 'monoclinic'
according to /home/saulius/struct/CIF-dictionaries/cif_core.dic
dictionary named 'cif_core.dic' version 2.4.1 from 2010-06-29.

Automatic conversion script
Id: cif_fix_values 1715 2011-07-08 13:25:40Z adriana 
;
_cod_original_sg_symbol_H-M 'C c'
_cod_database_code 2223526
_cod_database_fobs_code 2223526

loop_
_symmetry_equiv_pos_as_xyz
'x, y, z'
'x, -y, z+1/2'
'x+1/2, y+1/2, z'
'x+1/2, -y+1/2, z+1/2'

loop_
_atom_site_type_symbol
_atom_site_label
_atom_site_fract_x
_atom_site_fract_y
_atom_site_fract_z
_atom_site_U_iso_or_equiv
_atom_site_adp_type
_atom_site_calc_flag
_atom_site_refinement_flags
_atom_site_occupancy
_atom_site_disorder_assembly
_atom_site_disorder_group
Fe Fe1 0.99831(11) 0.753902(16) 0.64202(13) 0.01649(13) Uani d D 1 . .
C C1 0.7398(3) 0.72764(15) 0.4049(4) 0.0274(6) Uani d . 1 . .
H H1 0.7212 0.7713 0.4273 0.033 Uiso calc R 1 . .
C C2 1.0318(4) 0.76341(18) 0.2832(5) 0.0339(8) Uani d . 1 . .
H H2 0.9801 0.7256 0.2686 0.041 Uiso calc R 1 . .
C C3 0.7896(3) 0.85353(16) 0.6887(5) 0.0342(7) Uani d . 1 . .
H H3 0.7527 0.8158 0.7245 0.041 Uiso calc R 1 . .
C C4 0.7264(3) 0.91325(17) 0.6933(4) 0.0338(7) Uani d . 1 . .
H H4 0.6487 0.9149 0.7306 0.041 Uiso calc R 1 . .
C C5 0.7789(3) 0.97064(15) 0.6424(4) 0.0294(8) Uani d . 1 . .
C C6 0.8935(4) 0.96383(17) 0.5850(5) 0.0401(9) Uani d . 1 . .
H H6 0.9321 1.0007 0.5475 0.048 Uiso calc R 1 . .
C C7 0.9502(4) 0.90224(16) 0.5837(5) 0.0381(8) Uani d . 1 . .
H H7 1.0269 0.8989 0.5445 0.046 Uiso calc R 1 . .
C C8 0.7165(3) 1.03639(15) 0.6479(4) 0.0280(7) Uani d . 1 . .
C C9 0.5937(3) 1.04287(16) 0.6846(5) 0.0359(8) Uani d . 1 . .
H H9 0.5493 1.0055 0.7090 0.043 Uiso calc R 1 . .
C C10 0.5377(3) 1.10457(17) 0.6847(5) 0.0355(8) Uani d . 1 . .
H H10 0.4555 1.1076 0.7096 0.043 Uiso calc R 1 . .
C C11 0.7777(4) 1.09450(16) 0.6157(5) 0.0355(8) Uani d . 1 . .
H H11 0.8609 1.0932 0.5932 0.043 Uiso calc R 1 . .
C C12 0.7138(3) 1.15402(16) 0.6174(4) 0.0327(8) Uani d . 1 . .
H H12 0.7559 1.1923 0.5938 0.039 Uiso calc R 1 . .
N N1 0.5956(3) 1.16024(12) 0.6509(3) 0.0276(6) Uani d . 1 . .
N N2 0.9005(3) 0.84703(12) 0.6360(3) 0.0267(6) Uani d . 1 . .
O O1 0.8405(2) 0.70271(10) 0.4923(3) 0.0311(5) Uani d . 1 . .
O O2 0.6621(2) 0.69888(11) 0.2902(3) 0.0305(5) Uani d . 1 . .
O O3 1.0696(2) 0.78393(11) 0.4317(3) 0.0330(5) Uani d . 1 . .
O O4 1.0559(3) 0.78812(16) 0.1566(4) 0.0569(8) Uani d . 1 . .
O O5 0.9382(3) 0.73151(14) 0.8633(3) 0.0370(6) Uani d D 1 . .
O O6 0.7891(3) 0.63516(14) 0.9637(4) 0.0482(6) Uani d D 1 . .
O O7 0.6017(4) 0.5754(3) 0.4995(8) 0.1160(19) Uani d D 1 . .
O O8 0.7346(5) 0.51513(19) 0.7912(5) 0.0972(14) Uani d D 1 . .
O O9 0.8996(3) 0.40816(15) 0.7836(4) 0.0561(8) Uani d D 1 . .
H H1W 0.946(5) 0.7580(16) 0.942(5) 0.080 Uiso d D 1 . .
H H2W 0.892(4) 0.6994(13) 0.871(5) 0.080 Uiso d D 1 . .
H H3W 0.727(3) 0.660(2) 0.963(5) 0.080 Uiso d D 1 . .
H H4W 0.822(5) 0.620(2) 1.057(3) 0.080 Uiso d D 1 . .
H H5W 0.644(5) 0.5542(19) 0.444(7) 0.080 Uiso d D 1 . .
H H6W 0.626(5) 0.6138(10) 0.518(7) 0.080 Uiso d D 1 . .
H H7W 0.692(4) 0.531(2) 0.703(3) 0.080 Uiso d D 1 . .
H H8W 0.761(5) 0.5426(16) 0.865(4) 0.080 Uiso d D 1 . .
H H9W 0.850(4) 0.4397(15) 0.764(6) 0.080 Uiso d D 1 . .
H H10W 0.885(5) 0.383(2) 0.856(5) 0.080 Uiso d D 1 . .

loop_
_atom_site_aniso_label
_atom_site_aniso_U_11
_atom_site_aniso_U_22
_atom_site_aniso_U_33
_atom_site_aniso_U_12
_atom_site_aniso_U_13
_atom_site_aniso_U_23
Fe1 0.0162(2) 0.01436(18) 0.0163(2) 0.00272(16) -0.00227(13) -0.00061(15)
C1 0.0252(14) 0.0238(13) 0.0303(15) -0.0001(15) -0.0001(12) 0.0005(15)
C2 0.0352(19) 0.0367(16) 0.030(2) -0.0028(15) 0.0070(15) -0.0049(15)
C3 0.037(2) 0.0232(16) 0.0437(18) 0.0014(14) 0.0122(15) 0.0034(13)
C4 0.0307(19) 0.0267(17) 0.045(2) 0.0046(13) 0.0110(14) 0.0010(13)
C5 0.028(2) 0.0250(16) 0.0321(17) 0.0044(12) 0.0001(14) -0.0016(12)
C6 0.040(2) 0.0225(17) 0.061(2) 0.0034(13) 0.0188(18) 0.0044(15)
C7 0.0352(19) 0.0268(16) 0.056(2) 0.0049(13) 0.0171(15) -0.0004(15)
C8 0.032(2) 0.0226(15) 0.0276(16) 0.0048(12) 0.0014(14) 0.0007(12)
C9 0.0319(18) 0.0238(16) 0.053(2) 0.0017(12) 0.0111(16) 0.0050(14)
C10 0.0259(18) 0.0288(16) 0.053(2) 0.0048(12) 0.0121(15) 0.0011(14)
C11 0.0274(18) 0.0280(17) 0.051(2) 0.0042(13) 0.0073(15) 0.0010(14)
C12 0.0303(18) 0.0231(16) 0.0438(19) 0.0005(12) 0.0059(15) 0.0011(13)
N1 0.0275(13) 0.0231(13) 0.0300(13) 0.0046(10) 0.0009(11) 0.0000(10)
N2 0.0266(14) 0.0217(13) 0.0295(13) 0.0040(10) 0.0005(11) -0.0010(10)
O1 0.0256(12) 0.0278(11) 0.0339(12) 0.0014(9) -0.0067(10) -0.0007(9)
O2 0.0278(11) 0.0285(12) 0.0290(12) 0.0007(9) -0.0079(10) -0.0037(9)
O3 0.0379(13) 0.0348(13) 0.0252(12) -0.0003(10) 0.0040(10) -0.0025(9)
O4 0.0724(19) 0.070(2) 0.0291(13) -0.0197(15) 0.0119(12) -0.0044(13)
O5 0.0461(16) 0.0362(13) 0.0292(13) -0.0115(12) 0.0090(11) -0.0025(11)
O6 0.0475(15) 0.0446(15) 0.0538(17) 0.0017(11) 0.0134(12) 0.0059(12)
O7 0.089(3) 0.092(3) 0.161(6) -0.021(3) 0.013(3) 0.057(3)
O8 0.124(4) 0.068(3) 0.086(3) 0.017(2) -0.008(2) -0.020(2)
O9 0.063(2) 0.0502(18) 0.0540(18) -0.0072(14) 0.0096(15) 0.0084(13)

loop_
_atom_type_symbol
_atom_type_description
_atom_type_scat_dispersion_real
_atom_type_scat_dispersion_imag
_atom_type_scat_source
C C 0.0033 0.0016 'International Tables Vol C Tables 4.2.6.8 and 6.1.1.4'
H H 0.0000 0.0000 'International Tables Vol C Tables 4.2.6.8 and 6.1.1.4'
N N 0.0061 0.0033 'International Tables Vol C Tables 4.2.6.8 and 6.1.1.4'
O O 0.0106 0.0060 'International Tables Vol C Tables 4.2.6.8 and 6.1.1.4'
Fe Fe 0.3463 0.8444 'International Tables Vol C Tables 4.2.6.8 and 6.1.1.4'

loop_
_geom_angle_atom_site_label_1
_geom_angle_atom_site_label_2
_geom_angle_atom_site_label_3
_geom_angle_site_symmetry_1
_geom_angle_site_symmetry_3
_geom_angle
_geom_angle_publ_flag
O5 Fe1 O3 . . 174.46(10) ?
O5 Fe1 O1 . . 92.60(10) ?
O3 Fe1 O1 . . 92.62(10) ?
O5 Fe1 O2 . 4_565 88.06(9) ?
O3 Fe1 O2 . 4_565 86.81(9) ?
O1 Fe1 O2 . 4_565 177.17(10) ?
O5 Fe1 N2 . . 88.72(11) ?
O3 Fe1 N2 . . 88.90(10) ?
O1 Fe1 N2 . . 95.96(9) ?
O2 Fe1 N2 4_565 . 86.81(10) ?
O5 Fe1 N1 . 3_545 90.57(11) ?
O3 Fe1 N1 . 3_545 91.81(10) ?
O1 Fe1 N1 . 3_545 84.07(9) ?
O2 Fe1 N1 4_565 3_545 93.18(10) ?
N2 Fe1 N1 . 3_545 179.28(13) ?
O1 C1 O2 . . 125.4(3) ?
O1 C1 H1 . . 117.3 ?
O2 C1 H1 . . 117.3 ?
O4 C2 O3 . . 126.6(4) ?
O4 C2 H2 . . 116.7 ?
O3 C2 H2 . . 116.7 ?
N2 C3 C4 . . 123.6(3) ?
N2 C3 H3 . . 118.2 ?
C4 C3 H3 . . 118.2 ?
C3 C4 C5 . . 119.9(3) ?
C3 C4 H4 . . 120.1 ?
C5 C4 H4 . . 120.1 ?
C4 C5 C6 . . 116.6(3) ?
C4 C5 C8 . . 122.2(3) ?
C6 C5 C8 . . 121.3(3) ?
C7 C6 C5 . . 119.9(3) ?
C7 C6 H6 . . 120.1 ?
C5 C6 H6 . . 120.1 ?
N2 C7 C6 . . 123.4(3) ?
N2 C7 H7 . . 118.3 ?
C6 C7 H7 . . 118.3 ?
C9 C8 C11 . . 116.7(3) ?
C9 C8 C5 . . 121.7(3) ?
C11 C8 C5 . . 121.6(3) ?
C10 C9 C8 . . 120.0(3) ?
C10 C9 H9 . . 120.0 ?
C8 C9 H9 . . 120.0 ?
N1 C10 C9 . . 123.3(3) ?
N1 C10 H10 . . 118.4 ?
C9 C10 H10 . . 118.4 ?
C12 C11 C8 . . 119.3(3) ?
C12 C11 H11 . . 120.4 ?
C8 C11 H11 . . 120.4 ?
N1 C12 C11 . . 124.1(3) ?
N1 C12 H12 . . 117.9 ?
C11 C12 H12 . . 117.9 ?
C12 N1 C10 . . 116.6(3) ?
C12 N1 Fe1 . 3_455 122.3(2) ?
C10 N1 Fe1 . 3_455 121.0(2) ?
C3 N2 C7 . . 116.6(3) ?
C3 N2 Fe1 . . 121.9(2) ?
C7 N2 Fe1 . . 121.4(2) ?
C1 O1 Fe1 . . 126.7(2) ?
C1 O2 Fe1 . 4_464 122.8(2) ?
C2 O3 Fe1 . . 126.3(2) ?
Fe1 O5 H1W . . 122(3) ?
Fe1 O5 H2W . . 122(3) ?
H1W O5 H2W . . 115(4) ?
H3W O6 H4W . . 114(4) ?
H5W O7 H6W . . 114(5) ?
H7W O8 H8W . . 114(4) ?
H9W O9 H10W . . 115(5) ?

loop_
_geom_bond_atom_site_label_1
_geom_bond_atom_site_label_2
_geom_bond_site_symmetry_2
_geom_bond_distance
_geom_bond_publ_flag
Fe1 O5 . 2.079(3) ?
Fe1 O3 . 2.097(3) ?
Fe1 O1 . 2.105(2) ?
Fe1 O2 4_565 2.105(2) ?
Fe1 N2 . 2.139(3) ?
Fe1 N1 3_545 2.144(3) ?
C1 O1 . 1.247(4) ?
C1 O2 . 1.243(4) ?
C1 H1 . 0.9300 ?
C2 O4 . 1.218(5) ?
C2 O3 . 1.257(4) ?
C2 H2 . 0.9300 ?
C3 N2 . 1.330(4) ?
C3 C4 . 1.381(5) ?
C3 H3 . 0.9300 ?
C4 C5 . 1.384(5) ?
C4 H4 . 0.9300 ?
C5 C6 . 1.388(5) ?
C5 C8 . 1.486(4) ?
C6 C7 . 1.380(5) ?
C6 H6 . 0.9300 ?
C7 N2 . 1.338(4) ?
C7 H7 . 0.9300 ?
C8 C9 . 1.390(5) ?
C8 C11 . 1.390(5) ?
C9 C10 . 1.378(5) ?
C9 H9 . 0.9300 ?
C10 N1 . 1.334(4) ?
C10 H10 . 0.9300 ?
C11 C12 . 1.378(5) ?
C11 H11 . 0.9300 ?
C12 N1 . 1.333(5) ?
C12 H12 . 0.9300 ?
N1 Fe1 3_455 2.144(3) ?
O2 Fe1 4_464 2.105(2) ?
O5 H1W . 0.82(4) ?
O5 H2W . 0.82(3) ?
O6 H3W . 0.82(4) ?
O6 H4W . 0.82(3) ?
O7 H5W . 0.82(5) ?
O7 H6W . 0.82(3) ?
O8 H7W . 0.82(3) ?
O8 H8W . 0.82(3) ?
O9 H9W . 0.82(4) ?
O9 H10W . 0.82(4) ?

loop_
_geom_hbond_atom_site_label_D
_geom_hbond_atom_site_label_H
_geom_hbond_atom_site_label_A
_geom_hbond_site_symmetry_A
_geom_hbond_distance_DH
_geom_hbond_distance_HA
_geom_hbond_distance_DA
_geom_hbond_angle_DHA
O5 H1W O4 1_556 0.82(4) 1.97(4) 2.693(4) 146(6)
O6 H3W O3 4_465 0.82(4) 1.98(4) 2.792(4) 173(4)
O6 H4W O9 2_565 0.82(3) 1.93(3) 2.753(4) 175(5)
O7 H5W O8 2_564 0.82(5) 2.22(5) 3.028(9) 171(4)
O7 H6W O4 4_465 0.82(3) 2.46(3) 3.117(7) 137(4)
O9 H10W O1 2_565 0.82(4) 2.16(4) 2.954(4) 165(5)
O7 H6W O2 . 0.82(3) 2.61(5) 3.158(5) 125(5)
O8 H7W O7 . 0.82(3) 1.94(3) 2.763(7) 174(5)
O8 H8W O6 . 0.82(3) 2.031(19) 2.797(5) 155(4)
O9 H9W O8 . 0.82(4) 1.99(4) 2.779(5) 163(5)
O5 H2W O6 . 0.82(3) 1.94(4) 2.729(4) 161(4)
